data_4110750
loop_
_publ_author_name
'Andrew P. Dove'
'Vernon C. Gibson'
'Edward L. Marshall'
'Henry S. Rzepa'
'Andrew J. P. White'
'David J. Williams'

_publ_section_title
;
 Synthetic, Structural, Mechanistic, and Computational Studies on
 Single-Site \b-Diketiminate Tin(II) Initiators for the Polymerization of
 rac-Lactide
;
_journal_name_full 'Journal of the American Chemical Society'
_journal_page_first 9834
_journal_page_last 9843
_journal_paper_doi 10.1021/ja061400a
_journal_volume 128
_journal_year 2006
_chemical_formula_sum 'C31 H47 N3 Sn'
_chemical_formula_weight 580.41
_chemical_name_systematic
; 
 ? 
;
_space_group_IT_number 12
_symmetry_cell_setting monoclinic
_symmetry_space_group_name_Hall '-C 2y'
_symmetry_space_group_name_H-M 'C 1 2/m 1'
_atom_sites_solution_hydrogens geom
_atom_sites_solution_primary direct
_atom_sites_solution_secondary difmap
_audit_creation_method SHELXL
_cell_angle_alpha 90.00
_cell_angle_beta 99.725(15)
_cell_angle_gamma 90.00
_cell_formula_units_Z 4
_cell_length_a 8.9672(13)
_cell_length_b 22.516(2)
_cell_length_c 15.026(2)
_cell_measurement_reflns_used 33
_cell_measurement_temperature 183(2)
_cell_measurement_theta_max 25.00
_cell_measurement_theta_min 11.08
_cell_volume 2990.2(7)
_computing_cell_refinement 'Siemens XSCANS'
_computing_data_collection 'Siemens XSCANS'
_computing_data_reduction 'Siemens SHELXTL'
_computing_molecular_graphics 'Siemens SHELXTL'
_computing_publication_material 'Siemens SHELXTL'
_computing_structure_refinement 'SHELXL-93 (Sheldrick, 1993)'
_computing_structure_solution 'SHELXS-86 (Sheldrick, 1990)'
_diffrn_ambient_temperature 183(2)
_diffrn_measurement_device 'Siemens P4'
_diffrn_measurement_method '\w scans'
_diffrn_radiation_monochromator graphite
_diffrn_radiation_source 'fine-focus sealed tube'
_diffrn_radiation_type CuK\a
_diffrn_radiation_wavelength 1.54178
_diffrn_reflns_av_R_equivalents 0.0312
_diffrn_reflns_av_sigmaI/netI 0.0371
_diffrn_reflns_limit_h_max 10
_diffrn_reflns_limit_h_min 0
_diffrn_reflns_limit_k_max 26
_diffrn_reflns_limit_k_min 0
_diffrn_reflns_limit_l_max 17
_diffrn_reflns_limit_l_min -17
_diffrn_reflns_number 2742
_diffrn_reflns_theta_max 64.01
_diffrn_reflns_theta_min 2.98
_diffrn_standards_interval_count 97
_diffrn_standards_number 3
_exptl_absorpt_coefficient_mu 6.947
_exptl_absorpt_correction_T_max 0.2109
_exptl_absorpt_correction_T_min 0.1031
_exptl_absorpt_correction_type Ellipsoidal
_exptl_crystal_colour Yellow/orange
_exptl_crystal_density_diffrn 1.289
_exptl_crystal_description blocks
_exptl_crystal_F_000 1216
_exptl_crystal_size_max 0.33
_exptl_crystal_size_mid 0.28
_exptl_crystal_size_min 0.25
_refine_diff_density_max 0.469
_refine_diff_density_min -0.820
_refine_diff_density_rms 0.068
_refine_ls_extinction_coef 0.00028(6)
_refine_ls_extinction_expression Fc^*^=kFc[1+0.001xFc^2^\l^3^/sin(2\q)]^-1/4^
_refine_ls_extinction_method SHELXL
_refine_ls_goodness_of_fit_all 1.073
_refine_ls_goodness_of_fit_obs 1.089
_refine_ls_matrix_type full
_refine_ls_number_parameters 175
_refine_ls_number_reflns 2512
_refine_ls_number_restraints 7
_refine_ls_restrained_S_all 1.139
_refine_ls_restrained_S_obs 1.146
_refine_ls_R_factor_all 0.0369
_refine_ls_R_factor_obs 0.0327
_refine_ls_shift/esd_max 0.000
_refine_ls_shift/esd_mean 0.000
_refine_ls_structure_factor_coef Fsqd
_refine_ls_weighting_details 'w=1/[\s^2^(Fo^2^)+(0.0490P)^2^+1.2620P] where P=(Fo^2^+2Fc^2^)/3'
_refine_ls_weighting_scheme calc
_refine_ls_wR_factor_all 0.0841
_refine_ls_wR_factor_obs 0.0810
_reflns_number_observed 2368
_reflns_number_total 2562
_reflns_observed_criterion >2sigma(I)
_cod_data_source_file ja061400asi20060308_075058_1.cif
_cod_data_source_block Compound_3
_cod_depositor_comments
;
The following automatic conversions were performed:

'_refine_ls_weighting_scheme' value 'calc
w=1/[\s^2^(Fo^2^)+(0.0490P)^2^+1.2620P] where P=(Fo^2^+2Fc^2^)/3' was
changed to 'calc'. New tag '_refine_ls_weighting_details' was
created. The value of the new tag was set to
'w=1/[\s^2^(Fo^2^)+(0.0490P)^2^+1.2620P] where P=(Fo^2^+2Fc^2^)/3'.

Automatic conversion script
Id: cif_fix_values 3143 2015-03-26 13:38:13Z robertas 
;
_cod_original_cell_volume 2990.3(6)
_cod_database_code 4110750

loop_
_symmetry_equiv_pos_as_xyz
'x, y, z'
'-x, y, -z'
'x+1/2, y+1/2, z'
'-x+1/2, y+1/2, -z'
'-x, -y, -z'
'x, -y, z'
'-x+1/2, -y+1/2, -z'
'x+1/2, -y+1/2, z'

loop_
_atom_site_aniso_label
_atom_site_aniso_U_11
_atom_site_aniso_U_22
_atom_site_aniso_U_33
_atom_site_aniso_U_23
_atom_site_aniso_U_13
_atom_site_aniso_U_12
Sn 0.0327(2) 0.0472(2) 0.0328(2) 0.000 0.01463(11) 0.000
C1 0.0265(14) 0.062(2) 0.0346(15) 0.0082(14) 0.0102(12) -0.0004(14)
N1 0.0301(12) 0.0488(14) 0.0346(12) 0.0057(11) 0.0111(10) 0.0013(11)
C2 0.027(2) 0.073(3) 0.032(2) 0.000 0.014(2) 0.000
C3 0.050(2) 0.070(3) 0.052(2) 0.010(2) 0.024(2) -0.009(2)
C4 0.042(2) 0.051(2) 0.039(2) 0.0028(14) 0.0177(14) -0.0078(15)
C5 0.063(2) 0.061(2) 0.044(2) 0.007(2) 0.007(2) -0.024(2)
C6 0.111(4) 0.069(3) 0.052(2) -0.001(2) 0.009(2) -0.042(3)
C7 0.134(5) 0.056(3) 0.065(3) -0.010(2) 0.031(3) -0.026(3)
C8 0.091(3) 0.051(2) 0.075(3) -0.001(2) 0.037(3) 0.001(2)
C9 0.053(2) 0.049(2) 0.053(2) 0.000(2) 0.023(2) 0.001(2)
C10 0.071(3) 0.072(3) 0.068(3) 0.014(2) -0.025(2) -0.029(2)
C11 0.064(5) 0.075(6) 0.066(5) -0.024(5) 0.018(4) 0.003(5)
C12 0.068(5) 0.090(6) 0.048(4) -0.011(4) 0.001(3) 0.000(5)
C13 0.052(2) 0.058(2) 0.071(3) 0.002(2) 0.009(2) 0.016(2)
C14 0.052(3) 0.089(4) 0.136(6) 0.013(4) 0.021(3) 0.015(3)
C15 0.094(4) 0.080(3) 0.072(3) 0.012(3) 0.004(3) 0.020(3)
N16 0.028(2) 0.071(3) 0.046(2) 0.000 0.008(2) 0.000
C17 0.030(3) 0.081(4) 0.075(4) 0.000 0.011(2) 0.000
C18 0.037(2) 0.086(4) 0.048(3) 0.000 -0.001(2) 0.000

loop_
_atom_site_label
_atom_site_type_symbol
_atom_site_fract_x
_atom_site_fract_y
_atom_site_fract_z
_atom_site_U_iso_or_equiv
_atom_site_thermal_displace_type
_atom_site_occupancy
_atom_site_calc_flag
_atom_site_refinement_flags
_atom_site_disorder_group
Sn Sn 0.66425(3) 0.0000 0.21556(2) 0.03653(14) Uani 1 d S .
C1 C 0.4316(4) -0.0561(2) 0.3323(2) 0.0404(7) Uani 1 d . .
N1 N 0.5135(3) -0.06540(13) 0.2671(2) 0.0372(6) Uani 1 d . .
C2 C 0.4046(5) 0.0000 0.3655(3) 0.0431(11) Uani 1 d S .
H2A H 0.3613(5) 0.0000 0.4190(3) 0.052 Uiso 1 calc SR .
C3 C 0.3618(5) -0.1082(2) 0.3726(3) 0.0555(9) Uani 1 d . .
H3A H 0.3136(5) -0.0945(2) 0.4228(3) 0.083 Uiso 1 d R .
H3B H 0.4406(5) -0.1373(2) 0.3949(3) 0.083 Uiso 1 d R .
H3C H 0.2858(5) -0.1267(2) 0.3264(3) 0.083 Uiso 1 d R .
C4 C 0.5150(4) -0.1227(2) 0.2251(2) 0.0424(7) Uani 1 d . .
C5 C 0.4092(5) -0.1344(2) 0.1465(3) 0.0562(10) Uani 1 d . .
C6 C 0.4165(7) -0.1895(2) 0.1050(3) 0.078(2) Uani 1 d . .
H6A H 0.3457(7) -0.1981(2) 0.0521(3) 0.093 Uiso 1 calc R .
C7 C 0.5207(8) -0.2311(2) 0.1372(4) 0.083(2) Uani 1 d . .
H7A H 0.5210(8) -0.2685(2) 0.1078(4) 0.100 Uiso 1 calc R .
C8 C 0.6251(7) -0.2191(2) 0.2121(4) 0.0697(12) Uani 1 d . .
H8A H 0.6998(7) -0.2480(2) 0.2334(4) 0.084 Uiso 1 calc R .
C9 C 0.6248(5) -0.1651(2) 0.2583(3) 0.0502(8) Uani 1 d . .
C10 C 0.2966(6) -0.0889(2) 0.1054(3) 0.0745(15) Uani 1 d D .
H10A H 0.3478(6) -0.0493(2) 0.1128(3) 0.089 Uiso 0.55 calc PR 1
H10B H 0.3236(6) -0.0537(2) 0.1454(3) 0.089 Uiso 0.45 d PR 2
C11 C 0.1652(11) -0.0847(5) 0.1430(6) 0.067(2) Uani 0.55 d PD 1
H11A H 0.0995(11) -0.0538(5) 0.1115(6) 0.101 Uiso 0.55 calc PR 1
H11B H 0.1916(11) -0.0745(5) 0.2071(6) 0.101 Uiso 0.55 calc PR 1
H11C H 0.1120(11) -0.1229(5) 0.1368(6) 0.101 Uiso 0.55 calc PR 1
C12 C 0.2585(11) -0.1033(5) -0.0031(5) 0.070(2) Uani 0.55 d PD 1
H12A H 0.3532(11) -0.1059(5) -0.0273(5) 0.105 Uiso 0.55 calc PR 1
H12B H 0.1957(11) -0.0714(5) -0.0340(5) 0.105 Uiso 0.55 calc PR 1
H12C H 0.2040(11) -0.1411(5) -0.0128(5) 0.105 Uiso 0.55 calc PR 1
C11' C 0.1234(14) -0.1056(6) 0.1218(9) 0.067(3) Uiso 0.45 d PD 2
H11D H 0.1281(14) -0.1232(6) 0.1819(9) 0.101 Uiso 0.45 calc PR 2
H11E H 0.0778(14) -0.1340(6) 0.0758(9) 0.101 Uiso 0.45 calc PR 2
H11F H 0.0619(14) -0.0694(6) 0.1175(9) 0.101 Uiso 0.45 calc PR 2
C12' C 0.2875(13) -0.0640(5) 0.0198(7) 0.062(2) Uiso 0.45 d PD 2
H12D H 0.2039(13) -0.0354(5) 0.0095(7) 0.093 Uiso 0.45 calc PR 2
H12E H 0.2696(13) -0.0954(5) -0.0259(7) 0.093 Uiso 0.45 calc PR 2
H12F H 0.3826(13) -0.0436(5) 0.0155(7) 0.093 Uiso 0.45 calc PR 2
C13 C 0.7428(5) -0.1549(2) 0.3407(3) 0.0605(10) Uani 1 d . .
H13A H 0.7242(5) -0.1148(2) 0.3654(3) 0.073 Uiso 1 calc R .
C14 C 0.9018(6) -0.1547(3) 0.3173(5) 0.091(2) Uani 1 d . .
H14A H 0.9760(6) -0.1479(3) 0.3722(5) 0.137 Uiso 1 calc R .
H14B H 0.9099(6) -0.1230(3) 0.2737(5) 0.137 Uiso 1 calc R .
H14C H 0.9218(6) -0.1931(3) 0.2909(5) 0.137 Uiso 1 calc R .
C15 C 0.7333(8) -0.2009(3) 0.4153(4) 0.083(2) Uani 1 d . .
H15A H 0.8119(8) -0.1925(3) 0.4675(4) 0.124 Uiso 1 calc R .
H15B H 0.7484(8) -0.2408(3) 0.3924(4) 0.124 Uiso 1 calc R .
H15C H 0.6336(8) -0.1986(3) 0.4335(4) 0.124 Uiso 1 calc R .
N16 N 0.8273(5) 0.0000 0.3299(3) 0.0480(10) Uani 1 d S .
C17 C 0.9847(6) 0.0000 0.3217(5) 0.062(2) Uani 1 d S .
H17A H 1.0354(6) -0.0338 0.3551(5) 0.093 Uiso 0.50 d PR .
H17B H 1.0318(6) 0.0371 0.3466(5) 0.093 Uiso 0.50 d PR .
H17C H 0.9943(6) 0.0000 0.2579(5) 0.093 Uiso 1 d SR .
C18 C 0.8065(6) 0.0000 0.4220(4) 0.0579(15) Uani 1 d S .
H18A H 0.8640(6) 0.0328 0.4541(4) 0.087 Uiso 0.50 d PR .
H18B H 0.8425(6) -0.0377 0.4503(4) 0.087 Uiso 0.50 d PR .
H18C H 0.6988(6) 0.0049 0.4248(4) 0.087 Uiso 0.50 d PR .

loop_
_atom_type_symbol
_atom_type_description
_atom_type_scat_dispersion_real
_atom_type_scat_dispersion_imag
_atom_type_scat_source
C C 0.0181 0.0091 'International Tables Vol C Tables 4.2.6.8 and 6.1.1.4'
H H 0.0000 0.0000 'International Tables Vol C Tables 4.2.6.8 and 6.1.1.4'
N N 0.0311 0.0180 'International Tables Vol C Tables 4.2.6.8 and 6.1.1.4'
Sn Sn 0.0259 5.4591 'International Tables Vol C Tables 4.2.6.8 and 6.1.1.4'

loop_
_geom_angle_atom_site_label_1
_geom_angle_atom_site_label_2
_geom_angle_atom_site_label_3
_geom_angle
_geom_angle_site_symmetry_3
N16 Sn N1 95.59(12) .
N16 Sn N1 95.59(12) 6
N1 Sn N1 82.91(15) 6
N1 C1 C2 123.7(3) .
N1 C1 C3 119.4(3) .
C2 C1 C3 116.9(3) .
C1 N1 C4 120.6(3) .
C1 N1 Sn 126.4(2) .
C4 N1 Sn 113.0(2) .
C1 C2 C1 129.8(4) 6
C9 C4 C5 120.2(4) .
C9 C4 N1 120.9(3) .
C5 C4 N1 118.8(4) .
C6 C5 C4 117.8(5) .
C6 C5 C10 120.3(4) .
C4 C5 C10 121.9(4) .
C7 C6 C5 122.5(5) .
C6 C7 C8 119.5(5) .
C7 C8 C9 121.5(5) .
C8 C9 C4 118.4(4) .
C8 C9 C13 118.8(4) .
C4 C9 C13 122.8(4) .
C11 C10 C5 115.9(6) .
C12' C10 C5 125.9(7) .
C11 C10 C12 111.6(6) .
C5 C10 C12 106.7(6) .
C12' C10 C11' 108.6(7) .
C5 C10 C11' 111.6(6) .
C9 C13 C14 111.4(4) .
C9 C13 C15 112.2(4) .
C14 C13 C15 109.8(4) .
C18 N16 C17 111.9(5) .
C18 N16 Sn 128.2(3) .
C17 N16 Sn 119.9(4) .

loop_
_geom_bond_atom_site_label_1
_geom_bond_atom_site_label_2
_geom_bond_distance
_geom_bond_site_symmetry_2
Sn N16 2.059(4) .
Sn N1 2.224(3) .
Sn N1 2.224(3) 6
C1 N1 1.337(4) .
C1 C2 1.394(4) .
C1 C3 1.504(5) .
N1 C4 1.437(5) .
C2 C1 1.394(4) 6
C4 C9 1.401(6) .
C4 C5 1.409(5) .
C5 C6 1.394(7) .
C5 C10 1.497(7) .
C6 C7 1.353(9) .
C7 C8 1.364(8) .
C8 C9 1.400(6) .
C9 C13 1.505(6) .
C10 C11 1.393(10) .
C10 C12' 1.394(10) .
C10 C12 1.641(9) .
C10 C11' 1.656(12) .
C13 C14 1.525(7) .
C13 C15 1.539(7) .
N16 C18 1.428(7) .
N16 C17 1.438(7) .
